data_2200322
loop_
_publ_author_name
'Joussef, Ant\^onio C.'
'Ceccato, Augusto S.'
'Bortoluzzi, Adailton J.'
'de Brito, Marcos A.'
'Drechsel, Sueli M.'

_publ_section_title
;Tetraaqua[3-(1<i>H</i>-imidazol-4-yl)-2-(6-{<i>N</i>-[(1<i>H</i>-imidazol-4-yl)-1-carboxylatoethyl]carbamoyl}-2-pyridylcarbonylamino)propionato]nickel(II)
 pentahydrate
;
_journal_issue 6
_journal_name_full 'Acta Crystallographica Section E'
_journal_page_first m224
_journal_page_last m226
_journal_paper_doi 10.1107/S1600536801007164
_journal_volume 57
_journal_year 2001
_chemical_formula_iupac '[Ni (C19 H17 N7 O6) (H2 O)4], 5H2 O'
_chemical_formula_moiety 'C19 H25 N7 Ni O10, 5H2 O'
_chemical_formula_sum 'C19 H35 N7 Ni O15'
_chemical_formula_weight 660.25
_chemical_name_systematic
;Tetraaqua[3-(1H-imidazol-4-yl)-2-(6-{N-[(1H-imidazol-4-yl)-1-carboxylatoethyl]-
carbamoyl}-2-pyridylcarbonylamino)propionato]nickel(II)
 pentahydrate
;
_space_group_IT_number 2
_symmetry_cell_setting triclinic
_symmetry_space_group_name_Hall '-P 1'
_symmetry_space_group_name_H-M 'P -1'
_cell_angle_alpha 80.96(3)
_cell_angle_beta 81.45(3)
_cell_angle_gamma 77.78(3)
_cell_formula_units_Z 2
_cell_length_a 9.610(2)
_cell_length_b 11.313(2)
_cell_length_c 13.455(3)
_cell_measurement_reflns_used 25
_cell_measurement_temperature 293(2)
_cell_measurement_theta_max 15.31
_cell_measurement_theta_min 9.82
_cell_volume 1401.8(5)
_computing_cell_refinement 'SET4 in CAD-4 EXPRESS'
_computing_data_collection 'CAD-4 EXPRESS (Enraf-Nonius, 1994)'
_computing_data_reduction 'HELENA (Spek, 1996)'
_computing_molecular_graphics 'ZORTEP (Zsolnai et al., 1996)'
_computing_publication_material SHELXL97
_computing_structure_refinement 'SHELXL97 (Sheldrick, 1997)'
_computing_structure_solution 'SHELXS97 (Sheldrick, 1997)'
_diffrn_ambient_temperature 293(2)
_diffrn_measured_fraction_theta_full .989
_diffrn_measured_fraction_theta_max .989
_diffrn_measurement_device_type 'Enraf-Nonius CAD-4'
_diffrn_measurement_method \w--2\q
_diffrn_radiation_monochromator graphite
_diffrn_radiation_source 'fine-focus sealed tube'
_diffrn_radiation_type MoK\a
_diffrn_radiation_wavelength .71073
_diffrn_reflns_av_R_equivalents .020
_diffrn_reflns_av_sigmaI/netI .046
_diffrn_reflns_limit_h_max 0
_diffrn_reflns_limit_h_min -11
_diffrn_reflns_limit_k_max 13
_diffrn_reflns_limit_k_min -13
_diffrn_reflns_limit_l_max 16
_diffrn_reflns_limit_l_min -16
_diffrn_reflns_number 5488
_diffrn_reflns_theta_full 25.48
_diffrn_reflns_theta_max 25.48
_diffrn_reflns_theta_min 2.52
_diffrn_standards_decay_% 3.0
_diffrn_standards_interval_count 200
_diffrn_standards_interval_time 120
_diffrn_standards_number 3
_exptl_absorpt_coefficient_mu .775
_exptl_absorpt_correction_T_max .793
_exptl_absorpt_correction_T_min .688
_exptl_absorpt_correction_type '\y scan'
_exptl_absorpt_process_details '(PLATON; Spek, 1990)'
_exptl_crystal_colour blue
_exptl_crystal_density_diffrn 1.564
_exptl_crystal_density_method 'not measured'
_exptl_crystal_description prismatic
_exptl_crystal_F_000 692
_exptl_crystal_size_max .47
_exptl_crystal_size_mid .33
_exptl_crystal_size_min .30
_refine_diff_density_max .593
_refine_diff_density_min -.418
_refine_ls_extinction_method none
_refine_ls_goodness_of_fit_ref 1.037
_refine_ls_hydrogen_treatment constr
_refine_ls_matrix_type full
_refine_ls_number_parameters 388
_refine_ls_number_reflns 5160
_refine_ls_number_restraints 0
_refine_ls_restrained_S_all 1.037
_refine_ls_R_factor_all .073
_refine_ls_R_factor_gt .041
_refine_ls_shift/su_max <0.001
_refine_ls_shift/su_mean .000
_refine_ls_structure_factor_coef Fsqd
_refine_ls_weighting_details 'calc w = 1/[\s^2^(Fo^2^)+(0.0562P)^2^+1.1893P] where P = (Fo^2^+2Fc^2^)/3'
_refine_ls_weighting_scheme calc
_refine_ls_wR_factor_ref .114
_reflns_number_gt 3865
_reflns_number_total 5160
_reflns_threshold_expression I>2\s(I)'
_cod_data_source_file ob6035.cif
_cod_data_source_block I
_cod_depositor_comments
;
The following automatic conversions were performed:
'_symmetry_cell_setting' value 'Triclinic' changed to 'triclinic'
according to '/home/saulius/struct/CIF-dictionaries/cif_core.dic'
dictionary named 'cif_core.dic' version 2.4.1 from 2010-06-29.

Automatic conversion script
Id: cif_fix_enum 1527 2010-12-29 10:47:43Z saulius 

The following automatic conversions were performed:

'_symmetry_cell_setting' value 'Triclinic' changed to 'triclinic'
according to /home/saulius/struct/CIF-dictionaries/cif_core.dic
dictionary named 'cif_core.dic' version 2.4.1 from 2010-06-29.

Automatic conversion script
Id: cif_fix_values 1715 2011-07-08 13:25:40Z adriana 
;
_cod_database_code 2200322
_cod_database_fobs_code 2200322

loop_
_symmetry_equiv_pos_as_xyz
'x, y, z'
'-x, -y, -z'

loop_
_atom_site_label
_atom_site_fract_x
_atom_site_fract_y
_atom_site_fract_z
_atom_site_U_iso_or_equiv
_atom_site_adp_type
_atom_site_calc_flag
_atom_site_refinement_flags
_atom_site_occupancy
_atom_site_disorder_assembly
_atom_site_disorder_group
_atom_site_type_symbol
Ni1 .20659(4) .04198(3) .20518(3) .02318(13) Uani d . 1 . . Ni
O1W .0678(2) .03222(19) .10603(16) .0329(5) Uani d . 1 . . O
H1WA .0415 .0786 .0533 .039 Uiso d R 1 . . H
H1WB .0465 -.0281 .0925 .039 Uiso d R 1 . . H
O2W .2317(3) -.1480(2) .24924(19) .0421(6) Uani d . 1 . . O
H2WA .2752 -.1932 .2119 .050 Uiso d R 1 . . H
H2WB .1664 -.1807 .2763 .050 Uiso d R 1 . . H
O3W .3587(2) .0437(2) .30098(16) .0336(5) Uani d . 1 . . O
H3WB .4118 .0903 .2904 .040 Uiso d R 1 . . H
H3WA .4281 -.0178 .3060 .040 Uiso d R 1 . . H
O4W .3729(3) .0045(2) .09456(18) .0465(6) Uani d . 1 . . O
H4WA .4627 .0036 .0992 .056 Uiso d R 1 . . H
H4WB .3535 -.0219 .0371 .056 Uiso d R 1 . . H
O21 .0167(3) .81115(19) .06129(16) .0358(5) Uani d . 1 . . O
O22 -.1696(3) .8328(2) .1808(2) .0500(7) Uani d . 1 . . O
O23 .0294(2) .7149(2) .37584(17) .0360(5) Uani d . 1 . . O
O41 -.4515(3) .1928(2) .24450(19) .0479(7) Uani d . 1 . . O
O42 -.3215(3) .3338(2) .23467(18) .0427(6) Uani d . 1 . . O
O43 -.4645(3) .3401(2) .58953(18) .0418(6) Uani d . 1 . . O
N2 -.2206(3) .5181(2) .45253(18) .0257(6) Uani d . 1 . . N
N12 -.0731(3) .6098(2) .28629(18) .0280(6) Uani d . 1 . . N
H12 -.1424 .5702 .2959 .034 Uiso d R 1 . . H
N16 .2213(3) .4106(2) .0910(2) .0339(6) Uani d . 1 . . N
H16 .2635 .4658 .0583 .041 Uiso d R 1 . . H
N18 .1810(3) .2306(2) .15979(18) .0257(6) Uani d . 1 . . N
N32 -.3507(3) .3403(2) .4305(2) .0303(6) Uani d . 1 . . N
H32 -.2883 .3671 .3882 .036 Uiso d R 1 . . H
N36 -.0760(3) .1328(3) .4573(2) .0360(7) Uani d . 1 . . N
H36 -.0993 .1716 .5145 .043 Uiso d R 1 . . H
N38 .0450(3) .0621(2) .32151(18) .0257(6) Uani d . 1 . . N
C1 -.1438(3) .5988(3) .4641(2) .0265(7) Uani d . 1 . . C
C3 -.2989(3) .4734(3) .5347(2) .0263(7) Uani d . 1 . . C
C4 -.3058(3) .5085(3) .6295(2) .0322(7) Uani d . 1 . . C
H4 -.3638 .4769 .6845 .039 Uiso calc R 1 . . H
C5 -.2257(4) .5905(3) .6404(2) .0375(8) Uani d . 1 . . C
H5 -.2281 .6163 .7030 .045 Uiso calc R 1 . . H
C6 -.1412(4) .6342(3) .5570(3) .0357(8) Uani d . 1 . . C
H6 -.0824 .6876 .5634 .043 Uiso calc R 1 . . H
C11 -.0549(3) .6485(3) .3706(2) .0270(7) Uani d . 1 . . C
C13 -.0006(3) .6422(3) .1870(2) .0252(7) Uani d . 1 . . C
H13 .1015 .6341 .1929 .030 Uiso calc R 1 . . H
C14 -.0156(4) .5532(3) .1159(2) .0297(7) Uani d . 1 . . C
H14A -.1145 .5427 .1255 .036 Uiso calc R 1 . . H
H14B .0048 .5900 .0466 .036 Uiso calc R 1 . . H
C15 .0794(3) .4295(3) .1298(2) .0265(7) Uani d . 1 . . C
C17 .2777(4) .2906(3) .1104(3) .0345(8) Uani d . 1 . . C
H17 .3725 .2555 .0912 .041 Uiso calc R 1 . . H
C19 .0559(3) .3174(3) .1720(2) .0272(7) Uani d . 1 . . C
H19 -.0316 .3009 .2045 .033 Uiso calc R 1 . . H
C20 -.0575(4) .7740(3) .1396(2) .0289(7) Uani d . 1 . . C
C31 -.3790(3) .3786(3) .5207(2) .0273(7) Uani d . 1 . . C
C33 -.4091(3) .2452(3) .3994(2) .0288(7) Uani d . 1 . . C
H33 -.5111 .2549 .4255 .035 Uiso calc R 1 . . H
C34 -.3313(3) .1183(3) .4422(3) .0331(7) Uani d . 1 . . C
H34A -.3463 .1100 .5157 .040 Uiso calc R 1 . . H
H34B -.3719 .0563 .4207 .040 Uiso calc R 1 . . H
C35 -.1742(3) .0982(3) .4076(2) .0283(7) Uani d . 1 . . C
C37 .0530(4) .1071(3) .4039(2) .0332(7) Uani d . 1 . . C
H37 .1374 .1195 .4229 .040 Uiso calc R 1 . . H
C39 -.0964(3) .0563(3) .3238(2) .0295(7) Uani d . 1 . . C
H39 -.1337 .0274 .2745 .035 Uiso calc R 1 . . H
C40 -.3939(3) .2593(3) .2830(2) .0304(7) Uani d . 1 . . C
O5W .3469(3) -.0339(3) -.09530(19) .0531(7) Uani d . 1 . . O
H5WA .3540 -.0933 -.1348 .064 Uiso d R 1 . . H
H5WB .2838 .0282 -.1228 .064 Uiso d R 1 . . H
O6W -.3646(3) .5793(3) .2303(2) .0594(8) Uani d . 1 . . O
H6WA -.3426 .4874 .2255 .071 Uiso d R 1 . . H
H6WB -.4073 .6036 .2981 .071 Uiso d R 1 . . H
O7W -.5968(3) .1411(2) .6609(2) .0672(9) Uani d . 1 . . O
H7WA -.5675 .2165 .6367 .081 Uiso d R 1 . . H
H7WB -.6733 .1662 .7084 .081 Uiso d R 1 . . H
O8W -.2699(3) .3518(3) .0224(2) .0645(8) Uani d . 1 . . O
H8WA -.2998 .3369 .1018 .077 Uiso d R 1 . . H
H8WB -.1775 .2875 .0038 .077 Uiso d R 1 . . H
O9W .4315(12) -.2724(8) .1090(8) .082(3) Uani d P .50 . . O
H9WA .3851 -.3125 .0638 .099 Uiso d PR .50 . . H
H9WB .5152 -.3180 .1437 .099 Uiso d PR .50 . . H
O9W' .3887(11) -.3242(9) .1416(7) .077(3) Uani d P .50 . . O
H9WC .3430 -.3634 .0973 .092 Uiso d PR .50 . . H
H9WD .4705 -.3709 .1770 .092 Uiso d PR .50 . . H

loop_
_atom_site_aniso_label
_atom_site_aniso_U_11
_atom_site_aniso_U_22
_atom_site_aniso_U_33
_atom_site_aniso_U_12
_atom_site_aniso_U_13
_atom_site_aniso_U_23
Ni1 .0243(2) .0201(2) .0247(2) -.00540(15) -.00122(15) -.00180(15)
O1W .0484(14) .0242(11) .0308(12) -.0130(10) -.0181(10) .0026(9)
O2W .0449(14) .0225(12) .0560(16) -.0075(11) .0019(12) -.0029(11)
O3W .0274(12) .0342(13) .0407(13) -.0097(10) -.0082(10) -.0007(10)
O4W .0297(13) .0721(18) .0404(14) -.0108(12) .0065(11) -.0243(13)
O21 .0489(14) .0246(12) .0308(12) -.0107(11) .0005(11) .0060(9)
O22 .0496(16) .0318(14) .0557(16) .0049(12) .0083(13) .0026(12)
O23 .0413(14) .0358(13) .0365(13) -.0203(11) .0003(10) -.0091(10)
O41 .0528(16) .0539(17) .0473(15) -.0253(14) -.0097(13) -.0139(13)
O42 .0560(16) .0417(14) .0345(13) -.0236(13) .0030(11) -.0057(11)
O43 .0462(15) .0417(14) .0376(13) -.0196(12) .0101(11) -.0045(11)
N2 .0289(14) .0254(13) .0248(13) -.0083(11) -.0054(11) -.0027(10)
N12 .0369(15) .0247(13) .0248(13) -.0155(12) -.0023(11) .0014(11)
N16 .0438(17) .0240(14) .0331(15) -.0153(13) .0037(13) .0029(11)
N18 .0308(14) .0204(13) .0260(13) -.0084(11) -.0010(11) -.0011(10)
N32 .0288(14) .0325(15) .0312(15) -.0136(12) .0030(11) -.0047(12)
N36 .0368(16) .0414(17) .0283(15) -.0002(13) -.0019(12) -.0118(12)
N38 .0271(14) .0261(14) .0235(13) -.0069(11) -.0007(11) -.0016(11)
C1 .0258(16) .0237(16) .0298(16) -.0027(13) -.0054(13) -.0041(13)
C3 .0251(16) .0257(16) .0263(16) -.0019(13) -.0039(13) -.0017(13)
C4 .0312(17) .0386(19) .0248(16) -.0049(15) -.0021(13) -.0019(14)
C5 .042(2) .047(2) .0263(17) -.0079(17) -.0058(15) -.0136(15)
C6 .0377(19) .0382(19) .0372(19) -.0130(16) -.0068(15) -.0132(15)
C11 .0324(17) .0206(15) .0292(17) -.0058(13) -.0041(13) -.0055(13)
C13 .0307(17) .0204(15) .0246(15) -.0078(13) -.0040(13) .0014(12)
C14 .0417(19) .0227(16) .0249(16) -.0071(14) -.0078(14) .0013(13)
C15 .0378(18) .0242(16) .0191(15) -.0087(14) -.0042(13) -.0033(12)
C17 .0352(19) .0282(18) .0386(19) -.0084(15) .0014(15) -.0020(14)
C19 .0321(17) .0234(16) .0267(16) -.0059(13) -.0050(13) -.0026(13)
C20 .0376(19) .0188(15) .0313(17) -.0066(14) -.0060(14) -.0029(13)
C31 .0262(16) .0259(16) .0273(16) -.0039(13) -.0011(13) .0009(13)
C33 .0250(16) .0262(16) .0367(18) -.0100(13) .0012(13) -.0063(14)
C34 .0323(18) .0289(17) .0358(18) -.0101(14) .0040(14) .0004(14)
C35 .0293(17) .0251(16) .0271(16) -.0034(13) .0001(13) .0010(13)
C37 .0293(18) .0332(18) .0361(19) -.0013(14) -.0065(14) -.0052(15)
C39 .0303(17) .0325(18) .0272(16) -.0093(14) -.0034(13) -.0044(13)
C40 .0263(17) .0280(17) .0373(18) -.0053(14) -.0030(14) -.0058(14)
O5W .0546(17) .0577(17) .0446(15) .0053(14) -.0144(13) -.0132(13)
O6W .0634(19) .0536(17) .0614(18) -.0148(15) .0032(15) -.0136(14)
O7W .0603(19) .0382(16) .091(2) -.0107(14) .0247(17) -.0013(15)
O8W .075(2) .065(2) .0499(17) -.0160(16) .0048(15) -.0045(14)
O9W .101(8) .054(6) .082(7) .012(5) -.014(6) -.015(5)
O9W' .083(6) .082(7) .058(6) .010(5) -.017(4) -.016(5)

loop_
_atom_type_symbol
_atom_type_description
_atom_type_scat_dispersion_real
_atom_type_scat_dispersion_imag
_atom_type_scat_source
C C .0033 .0016 'International Tables Vol C Tables 4.2.6.8 and 6.1.1.4'
H H .0000 .0000 'International Tables Vol C Tables 4.2.6.8 and 6.1.1.4'
N N .0061 .0033 'International Tables Vol C Tables 4.2.6.8 and 6.1.1.4'
O O .0106 .0060 'International Tables Vol C Tables 4.2.6.8 and 6.1.1.4'
Ni Ni .3393 1.1124 'International Tables Vol C Tables 4.2.6.8 and 6.1.1.4'

loop_
_geom_angle_atom_site_label_1
_geom_angle_atom_site_label_2
_geom_angle_atom_site_label_3
_geom_angle
_geom_angle_publ_flag
N38 Ni1 O4W 174.42(10) yes
N38 Ni1 O1W 92.02(10) yes
O4W Ni1 O1W 88.96(10) yes
N38 Ni1 O3W 91.20(10) yes
O4W Ni1 O3W 87.63(10) yes
O1W Ni1 O3W 176.13(9) yes
N38 Ni1 N18 92.88(10) yes
O4W Ni1 N18 92.62(11) yes
O1W Ni1 N18 89.42(10) yes
O3W Ni1 N18 92.56(10) yes
N38 Ni1 O2W 87.41(10) yes
O4W Ni1 O2W 87.10(11) yes
O1W Ni1 O2W 89.99(10) yes
O3W Ni1 O2W 88.01(10) yes
N18 Ni1 O2W 179.36(10) yes
C1 N2 C3 117.5(3) ?
C11 N12 C13 125.1(3) ?
C17 N16 C15 108.6(3) ?
C17 N18 C19 105.4(3) ?
C17 N18 Ni1 127.3(2) ?
C19 N18 Ni1 127.2(2) ?
C31 N32 C33 125.9(3) ?
C37 N36 C35 107.9(3) ?
C37 N38 C39 105.6(3) ?
C37 N38 Ni1 124.1(2) ?
C39 N38 Ni1 129.1(2) ?
N2 C1 C6 122.1(3) ?
N2 C1 C11 117.1(3) ?
C6 C1 C11 120.8(3) ?
N2 C3 C4 123.4(3) ?
N2 C3 C31 116.5(3) ?
C4 C3 C31 120.0(3) ?
C5 C4 C3 118.4(3) ?
C4 C5 C6 118.7(3) ?
C5 C6 C1 119.7(3) ?
O23 C11 N12 124.8(3) ?
O23 C11 C1 121.4(3) ?
N12 C11 C1 113.7(3) ?
N12 C13 C14 109.4(2) ?
N12 C13 C20 113.4(3) ?
C14 C13 C20 109.1(2) ?
C15 C14 C13 115.6(3) ?
C19 C15 N16 104.7(3) ?
C19 C15 C14 133.7(3) ?
N16 C15 C14 121.6(3) ?
N18 C17 N16 110.8(3) ?
C15 C19 N18 110.4(3) ?
O22 C20 O21 126.1(3) yes
O22 C20 C13 119.0(3) ?
O21 C20 C13 114.9(3) ?
O43 C31 N32 123.6(3) ?
O43 C31 C3 121.3(3) ?
N32 C31 C3 115.1(3) ?
N32 C33 C40 109.0(2) ?
N32 C33 C34 110.6(3) ?
C40 C33 C34 110.7(3) ?
C35 C34 C33 111.8(3) ?
C39 C35 N36 104.5(3) ?
C39 C35 C34 131.9(3) ?
N36 C35 C34 123.4(3) ?
N38 C37 N36 111.2(3) ?
C35 C39 N38 110.7(3) ?
O41 C40 O42 125.0(3) yes
O41 C40 C33 116.9(3) ?
O42 C40 C33 118.1(3) ?
Ni1 O1W H1WA 132.4 ?
Ni1 O1W H1WB 127.7 ?
H1WA O1W H1WB 96.2 ?
Ni1 O2W H2WA 120.0 ?
Ni1 O2W H2WB 123.0 ?
H2WA O2W H2WB 103.8 ?
Ni1 O3W H3WB 123.3 ?
Ni1 O3W H3WA 117.9 ?
H3WB O3W H3WA 92.1 ?
Ni1 O4W H4WA 125.5 ?
Ni1 O4W H4WB 117.5 ?
H4WA O4W H4WB 116.7 ?
C11 N12 H12 111.8 ?
C13 N12 H12 122.6 ?
C17 N16 H16 127.0 ?
C15 N16 H16 124.3 ?
C31 N32 H32 118.9 ?
C33 N32 H32 114.9 ?
C37 N36 H36 127.4 ?
C35 N36 H36 124.6 ?
C5 C4 H4 120.8 ?
C3 C4 H4 120.8 ?
C4 C5 H5 120.7 ?
C6 C5 H5 120.7 ?
C5 C6 H6 120.1 ?
C1 C6 H6 120.1 ?
N12 C13 H13 108.3 ?
C14 C13 H13 108.3 ?
C20 C13 H13 108.3 ?
C15 C14 H14A 108.4 ?
C13 C14 H14A 108.4 ?
C15 C14 H14B 108.4 ?
C13 C14 H14B 108.4 ?
H14A C14 H14B 107.4 ?
N18 C17 H17 124.6 ?
N16 C17 H17 124.6 ?
C15 C19 H19 124.8 ?
N18 C19 H19 124.8 ?
N32 C33 H33 108.9 ?
C40 C33 H33 108.9 ?
C34 C33 H33 108.9 ?
C35 C34 H34A 109.3 ?
C33 C34 H34A 109.3 ?
C35 C34 H34B 109.3 ?
C33 C34 H34B 109.3 ?
H34A C34 H34B 107.9 ?
N38 C37 H37 124.4 ?
N36 C37 H37 124.4 ?
C35 C39 H39 124.6 ?
N38 C39 H39 124.6 ?
H5WA O5W H5WB 104.0 ?
H6WA O6W H6WB 115.9 ?
H7WA O7W H7WB 100.2 ?
H8WA O8W H8WB 108.4 ?
O9W' O9W H9WA 68.1 ?
O9W' O9W H9WB 85.3 ?
H9WA O9W H9WB 121.3 ?
O9W' O9W H9WD 46.8 ?
H9WA O9W H9WD 98.5 ?
H9WB O9W H9WD 38.4 ?
O9W O9W' H9WA 64.8 ?
O9W O9W' H9WB 53.4 ?
H9WA O9W' H9WB 100.2 ?
O9W O9W' H9WC 111.9 ?
H9WA O9W' H9WC 47.1 ?
H9WB O9W' H9WC 131.9 ?
O9W O9W' H9WD 96.0 ?
H9WA O9W' H9WD 125.5 ?
H9WB O9W' H9WD 42.7 ?
H9WC O9W' H9WD 120.8 ?

loop_
_geom_bond_atom_site_label_1
_geom_bond_atom_site_label_2
_geom_bond_site_symmetry_2
_geom_bond_distance
_geom_bond_publ_flag
Ni1 N38 . 2.038(3) yes
Ni1 O4W . 2.038(2) yes
Ni1 O1W . 2.051(2) yes
Ni1 O3W . 2.092(2) yes
Ni1 N18 . 2.098(2) yes
Ni1 O2W . 2.110(2) yes
O21 C20 . 1.250(4) yes
O22 C20 . 1.242(4) yes
O23 C11 . 1.232(4) ?
O41 C40 . 1.234(4) yes
O42 C40 . 1.249(4) yes
O43 C31 . 1.233(4) ?
N2 C1 . 1.329(4) ?
N2 C3 . 1.335(4) ?
N12 C11 . 1.325(4) ?
N12 C13 . 1.443(4) ?
N16 C17 . 1.350(4) ?
N16 C15 . 1.370(4) ?
N18 C17 . 1.306(4) ?
N18 C19 . 1.388(4) ?
N32 C31 . 1.324(4) ?
N32 C33 . 1.454(4) ?
N36 C37 . 1.336(4) ?
N36 C35 . 1.384(4) ?
N38 C37 . 1.309(4) ?
N38 C39 . 1.370(4) ?
C1 C6 . 1.376(4) ?
C1 C11 . 1.513(4) ?
C3 C4 . 1.383(4) ?
C3 C31 . 1.495(4) ?
C4 C5 . 1.360(5) ?
C5 C6 . 1.374(5) ?
C13 C14 . 1.533(4) ?
C13 C20 . 1.546(4) ?
C14 C15 . 1.502(4) ?
C15 C19 . 1.356(4) ?
C33 C40 . 1.537(4) ?
C33 C34 . 1.538(4) ?
C34 C35 . 1.492(4) ?
C35 C39 . 1.350(4) ?
O9W O9W' . .820(10) ?
O1W H1WA . .8504 ?
O1W H1WB . .8057 ?
O2W H2WA . .7852 ?
O2W H2WB . .8063 ?
O3W H3WB . .7926 ?
O3W H3WA . .8573 ?
O4W H4WA . .8724 ?
O4W H4WB . .9273 ?
N12 H12 . .8625 ?
N16 H16 . .8471 ?
N32 H32 . .8342 ?
N36 H36 . .9213 ?
C4 H4 . .9300 ?
C5 H5 . .9300 ?
C6 H6 . .9300 ?
C13 H13 . .9800 ?
C14 H14A . .9700 ?
C14 H14B . .9700 ?
C17 H17 . .9300 ?
C19 H19 . .9300 ?
C33 H33 . .9800 ?
C34 H34A . .9700 ?
C34 H34B . .9700 ?
C37 H37 . .9300 ?
C39 H39 . .9300 ?
O5W H5WA . .9056 ?
O5W H5WB . .8960 ?
O6W H6WA . 1.0265 ?
O6W H6WB . .9981 ?
O7W H7WA . .9479 ?
O7W H7WB . .9273 ?
O8W H8WA . 1.0605 ?
O8W H8WB . 1.0475 ?
O9W H9WA . 1.0128 ?
O9W H9WB . .9961 ?
O9W H9WD . 1.3510 ?
O9W' H9WA . 1.0388 ?
O9W' H9WB . 1.2370 ?
O9W' H9WC . .9938 ?
O9W' H9WD . .9907 ?

loop_
_geom_hbond_atom_site_label_D
_geom_hbond_atom_site_label_H
_geom_hbond_atom_site_label_A
_geom_hbond_site_symmetry_A
_geom_hbond_distance_DH
_geom_hbond_distance_HA
_geom_hbond_distance_DA
_geom_hbond_angle_DHA
_geom_hbond_publ_flag
O1W H1WA O21 2_565 .85 1.90 2.748(3) 177.2 yes
O1W H1WB O21 1_545 .81 2.02 2.817(3) 173.3 yes
O2W H2WA O9W . .79 2.04 2.800(11) 161.7 yes
O2W H2WA O9W' . .79 1.93 2.708(11) 169.8 yes
O2W H2WB O23 1_545 .81 2.14 2.923(3) 165.6 yes
O3W H3WB O41 1_655 .79 1.91 2.691(3) 170.8 yes
O3W H3WA O7W 2_556 .86 1.96 2.803(4) 168.1 yes
O4W H4WA O5W 2_655 .87 1.92 2.784(4) 168.6 yes
O4W H4WB O5W . .93 1.82 2.713(4) 161.0 yes
N12 H12 N2 . .86 2.16 2.653(4) 115.6 yes
N16 H16 O8W 2_565 .85 2.18 2.968(4) 153.8 yes
N32 H32 N2 . .83 2.28 2.657(4) 107.9 yes
N32 H32 O42 . .83 2.24 2.619(4) 108.1 yes
N36 H36 O23 2_566 .92 2.35 3.170(4) 148.0 yes
O5W H5WA O41 2 .91 2.00 2.836(4) 153.4 yes
O5W H5WB O22 2_565 .90 1.85 2.743(4) 173.4 yes
O6W H6WA O42 . 1.03 1.69 2.713(4) 171.4 yes
O6W H6WB O43 2_466 1.00 1.90 2.877(4) 164.3 yes
O7W H7WA O43 . .95 1.86 2.789(4) 165.6 yes
O7W H7WB O22 2_466 .93 1.96 2.857(4) 163.1 yes
O8W H8WA O42 . 1.06 1.76 2.808(4) 166.9 yes
O8W H8WB O21 2_565 1.05 1.89 2.920(4) 166.5 yes
O9W H9WA O8W 2 1.01 1.88 2.871(12) 166.7 yes
O9W H9WB O6W 1_645 1.00 1.86 2.831(12) 165.4 yes
O9W' H9WC O8W 2 .99 1.83 2.717(11) 147.5 yes
O9W' H9WD O6W 1_645 .99 1.78 2.752(11) 165.5 yes

loop_
_geom_torsion_atom_site_label_1
_geom_torsion_atom_site_label_2
_geom_torsion_atom_site_label_3
_geom_torsion_atom_site_label_4
_geom_torsion
_geom_torsion_publ_flag
N2 C3 C31 N32 7.0(4) yes
C3 C31 N32 C33 177.1(3) yes
N2 C1 C11 N12 4.2(4) yes
C1 C11 N12 C13 -179.4(3) yes
C11 N12 C13 C14 163.9(3) yes
C11 N12 C13 C20 -74.1(4) yes
C31 N32 C33 C34 -78.0(4) yes
C31 N32 C33 C40 160.1(3) yes
